data_4518478
loop_
_publ_author_name
'Konduri, Srihari'
'Bhargavi, Dodda'
'Prashanth, Jyothi'
'Krishna, Vagolu Siva'
'Sriram, Dharmarajan'
'Rao, Koya Prabhakara'

_publ_section_title
;
 Design and Synthesis of &quot;Chloropicolinate Amides and Urea
 Derivatives&quot; as Novel Inhibitors for <i>Mycobacterium
 tuberculosis</i>.
;
_journal_issue 2
_journal_name_full 'ACS omega'
_journal_page_first 1657
_journal_page_last 1667
_journal_paper_doi 10.1021/acsomega.0c05690
_journal_volume 6
_journal_year 2021
_chemical_formula_sum 'C20 H14 Cl F3 N4 O3'
_chemical_formula_weight 450.80
_space_group_IT_number 61
_space_group_name_Hall '-P 2ac 2ab'
_space_group_name_H-M_alt 'P b c a'
_symmetry_cell_setting orthorhombic
_symmetry_space_group_name_H-M 'P b c a'
_atom_sites_solution_hydrogens geom
_atom_sites_solution_primary direct
_atom_sites_solution_secondary difmap
_audit_creation_method SHELXL-97
_cell_angle_alpha 90.00
_cell_angle_beta 90.00
_cell_angle_gamma 90.00
_cell_formula_units_Z 8
_cell_length_a 19.050(3)
_cell_length_b 10.8747(14)
_cell_length_c 19.747(3)
_cell_measurement_reflns_used 5809
_cell_measurement_temperature 273(2)
_cell_measurement_theta_max 22.23
_cell_measurement_theta_min 2.32
_cell_volume 4090.8(10)
_computing_cell_refinement 'Bruker SAINT'
_computing_data_collection 'Bruker APEX2'
_computing_data_reduction 'Bruker SAINT'
_computing_molecular_graphics 'ORTEP-3for Windows(Farrugia, 2012)'
_computing_publication_material wingx
_computing_structure_refinement 'SHELXL-97 (Sheldrick, 1997)'
_computing_structure_solution 'SHELXS-97 (Sheldrick, 1990)'
_diffrn_ambient_temperature 273(2)
_diffrn_measured_fraction_theta_full 0.999
_diffrn_measured_fraction_theta_max 0.999
_diffrn_measurement_device_type 'Bruker APEX-II CCD'
_diffrn_measurement_method '\f and \w scans'
_diffrn_radiation_monochromator graphite
_diffrn_radiation_source 'fine-focus sealed tube'
_diffrn_radiation_type MoK\a
_diffrn_radiation_wavelength 0.71073
_diffrn_reflns_av_R_equivalents 0.0876
_diffrn_reflns_av_sigmaI/netI 0.0463
_diffrn_reflns_limit_h_max 25
_diffrn_reflns_limit_h_min -25
_diffrn_reflns_limit_k_max 14
_diffrn_reflns_limit_k_min -14
_diffrn_reflns_limit_l_max 26
_diffrn_reflns_limit_l_min -26
_diffrn_reflns_number 68316
_diffrn_reflns_theta_full 28.28
_diffrn_reflns_theta_max 28.28
_diffrn_reflns_theta_min 2.06
_diffrn_standards_decay_% 0
_diffrn_standards_interval_count 0
_diffrn_standards_interval_time 0
_diffrn_standards_number 0
_exptl_absorpt_coefficient_mu 0.244
_exptl_absorpt_correction_T_max 0.9903
_exptl_absorpt_correction_T_min 0.9574
_exptl_absorpt_correction_type multi-scan
_exptl_absorpt_process_details sadabs
_exptl_crystal_colour colourless
_exptl_crystal_density_diffrn 1.464
_exptl_crystal_density_method 'not measured'
_exptl_crystal_description block
_exptl_crystal_F_000 1840
_exptl_crystal_size_max 0.18
_exptl_crystal_size_mid 0.14
_exptl_crystal_size_min 0.04
_refine_diff_density_max 0.245
_refine_diff_density_min -0.319
_refine_diff_density_rms 0.058
_refine_ls_extinction_method none
_refine_ls_goodness_of_fit_ref 1.010
_refine_ls_hydrogen_treatment mixed
_refine_ls_matrix_type full
_refine_ls_number_parameters 292
_refine_ls_number_reflns 5078
_refine_ls_number_restraints 0
_refine_ls_restrained_S_all 1.010
_refine_ls_R_factor_all 0.1055
_refine_ls_R_factor_gt 0.0524
_refine_ls_shift/su_max 0.000
_refine_ls_shift/su_mean 0.000
_refine_ls_structure_factor_coef Fsqd
_refine_ls_weighting_details 'calc w=1/[\s^2^(Fo^2^)+(0.0492P)^2^+1.7421P] where P=(Fo^2^+2Fc^2^)/3'
_refine_ls_weighting_scheme calc
_refine_ls_wR_factor_gt 0.1091
_refine_ls_wR_factor_ref 0.1323
_reflns_number_gt 2942
_reflns_number_total 5078
_reflns_threshold_expression >2sigma(I)
_cod_data_source_file ao0c05690_si_002.cif
_cod_data_source_block C20H14ClF3N4O3(15)
_cod_depositor_comments
;
The following automatic conversions were performed:

data item '_symmetry_cell_setting' value 'Orthorhombic' was changed
to 'orthorhombic' in accordance with the
/home/data/users/saulius/crontab/automatic-downloads/current/ACS/lib/dictionaries/cif_core.dic
dictionary named 'cif_core.dic' version 2.4.2 last updated on
2011-04-26.

Automatic conversion script
Id: cif_fix_values 7556 2019-12-06 15:28:31Z antanas 
;
_cod_original_cell_volume 4090.9(10)
_cod_original_sg_symbol_H-M Pbca
_cod_original_formula_sum C20H14ClF3N4O3
_cod_database_code 4518478

loop_
_symmetry_equiv_pos_as_xyz
'x, y, z'
'-x+1/2, -y, z+1/2'
'x+1/2, -y+1/2, -z'
'-x, y+1/2, -z+1/2'
'-x, -y, -z'
'x-1/2, y, -z-1/2'
'-x-1/2, y-1/2, z'
'x, -y-1/2, z-1/2'

loop_
_atom_site_label
_atom_site_type_symbol
_atom_site_fract_x
_atom_site_fract_y
_atom_site_fract_z
_atom_site_U_iso_or_equiv
_atom_site_adp_type
_atom_site_occupancy
_atom_site_symmetry_multiplicity
_atom_site_calc_flag
_atom_site_refinement_flags
_atom_site_disorder_assembly
_atom_site_disorder_group
C1 C 0.49901(14) -0.1059(3) 0.39916(13) 0.0564(7) Uani 1 1 d . . .
C2 C 0.53528(13) -0.1727(2) 0.34266(12) 0.0457(6) Uani 1 1 d . . .
C3 C 0.51767(15) -0.2943(2) 0.32991(15) 0.0622(8) Uani 1 1 d . . .
H3 H 0.4864 -0.3352 0.3582 0.075 Uiso 1 1 calc R . .
C4 C 0.54643(17) -0.3538(3) 0.27570(17) 0.0710(9) Uani 1 1 d . . .
H4 H 0.5370 -0.4365 0.2680 0.085 Uiso 1 1 calc R . .
C5 C 0.58955(17) -0.2893(3) 0.23286(16) 0.0693(8) Uani 1 1 d . . .
H5 H 0.6065 -0.3285 0.1943 0.083 Uiso 1 1 calc R . .
C6 C 0.58365(13) -0.1172(2) 0.29928(12) 0.0444(6) Uani 1 1 d . . .
C7 C 0.61463(12) 0.0086(2) 0.31233(12) 0.0434(6) Uani 1 1 d . . .
C8 C 0.65939(12) 0.18912(19) 0.24926(11) 0.0385(5) Uani 1 1 d . . .
C9 C 0.66346(15) 0.2694(2) 0.30395(13) 0.0566(7) Uani 1 1 d . . .
H9 H 0.6499 0.2427 0.3467 0.068 Uiso 1 1 calc R . .
C10 C 0.68729(15) 0.3876(2) 0.29544(14) 0.0643(8) Uani 1 1 d . . .
H10 H 0.6896 0.4404 0.3324 0.077 Uiso 1 1 calc R . .
C11 C 0.70767(14) 0.4282(2) 0.23295(14) 0.0563(7) Uani 1 1 d . . .
H11 H 0.7218 0.5093 0.2270 0.068 Uiso 1 1 calc R . .
C12 C 0.70710(12) 0.3484(2) 0.17917(12) 0.0464(6) Uani 1 1 d . . .
H12 H 0.7225 0.3760 0.1371 0.056 Uiso 1 1 calc R . .
C13 C 0.68421(11) 0.22756(19) 0.18564(11) 0.0355(5) Uani 1 1 d . . .
C14 C 0.68977(11) 0.14373(18) 0.12640(10) 0.0342(5) Uani 1 1 d . . .
C15 C 0.74701(12) 0.1500(2) 0.08401(11) 0.0404(5) Uani 1 1 d . . .
H15 H 0.7817 0.2083 0.0922 0.048 Uiso 1 1 calc R . .
C16 C 0.75408(12) 0.0706(2) 0.02899(11) 0.0395(5) Uani 1 1 d . . .
C17 C 0.69938(12) -0.01494(19) 0.01976(10) 0.0361(5) Uani 1 1 d . . .
C18 C 0.64414(11) -0.01700(18) 0.06499(10) 0.0342(5) Uani 1 1 d . . .
C19 C 0.58714(12) -0.1116(2) 0.06108(11) 0.0416(5) Uani 1 1 d . . .
C20 C 0.46634(14) -0.1472(3) 0.07173(19) 0.0824(10) Uani 1 1 d . . .
H20A H 0.4728 -0.2078 0.1065 0.124 Uiso 1 1 calc R . .
H20B H 0.4636 -0.1870 0.0284 0.124 Uiso 1 1 calc R . .
H20C H 0.4237 -0.1026 0.0800 0.124 Uiso 1 1 calc R . .
N1 N 0.60826(12) -0.1730(2) 0.24401(11) 0.0580(6) Uani 1 1 d . . .
N2 N 0.63109(11) 0.07018(17) 0.25577(10) 0.0416(5) Uani 1 1 d . . .
N3 N 0.63814(9) 0.06058(15) 0.11728(9) 0.0355(4) Uani 1 1 d . . .
N4 N 0.81042(13) 0.0750(2) -0.01153(13) 0.0605(7) Uani 1 1 d . . .
O1 O 0.62376(12) 0.04628(18) 0.36957(9) 0.0744(6) Uani 1 1 d . . .
O2 O 0.59645(9) -0.21819(16) 0.05129(12) 0.0734(6) Uani 1 1 d . . .
O3 O 0.52482(9) -0.06308(15) 0.07216(10) 0.0585(5) Uani 1 1 d . . .
F1 F 0.44090(9) -0.16696(18) 0.41837(9) 0.0863(6) Uani 1 1 d . . .
F2 F 0.47772(9) 0.00594(16) 0.38111(8) 0.0800(5) Uani 1 1 d . . .
F3 F 0.53697(8) -0.09399(16) 0.45462(7) 0.0736(5) Uani 1 1 d . . .
Cl1 Cl 0.70441(4) -0.11341(6) -0.04874(3) 0.0573(2) Uani 1 1 d . . .
H1 H 0.6235(12) 0.032(2) 0.2183(12) 0.046(7) Uiso 1 1 d . . .
H2 H 0.8431(15) 0.128(3) -0.0019(14) 0.072(10) Uiso 1 1 d . . .
H7 H 0.8169(14) 0.022(3) -0.0439(14) 0.066(9) Uiso 1 1 d . . .

loop_
_atom_site_aniso_label
_atom_site_aniso_U_11
_atom_site_aniso_U_22
_atom_site_aniso_U_33
_atom_site_aniso_U_23
_atom_site_aniso_U_13
_atom_site_aniso_U_12
C1 0.0493(15) 0.0705(18) 0.0495(15) 0.0134(14) -0.0024(13) -0.0065(14)
C2 0.0423(14) 0.0483(14) 0.0465(13) 0.0138(11) -0.0032(11) -0.0053(11)
C3 0.0602(18) 0.0560(17) 0.0704(19) 0.0176(15) 0.0011(14) -0.0166(14)
C4 0.080(2) 0.0427(15) 0.091(2) 0.0012(15) 0.0042(18) -0.0120(15)
C5 0.081(2) 0.0498(17) 0.077(2) -0.0072(15) 0.0125(17) -0.0070(15)
C6 0.0471(14) 0.0433(13) 0.0430(13) 0.0084(11) -0.0042(11) -0.0031(11)
C7 0.0453(14) 0.0450(13) 0.0399(13) 0.0085(11) -0.0034(11) -0.0070(11)
C8 0.0400(13) 0.0332(11) 0.0424(12) -0.0022(10) 0.0066(10) -0.0028(10)
C9 0.0754(19) 0.0499(15) 0.0443(14) -0.0100(12) 0.0201(13) -0.0100(13)
C10 0.084(2) 0.0499(15) 0.0591(17) -0.0246(13) 0.0183(15) -0.0159(15)
C11 0.0631(17) 0.0375(13) 0.0682(18) -0.0108(12) 0.0144(14) -0.0149(12)
C12 0.0495(15) 0.0395(12) 0.0502(14) -0.0016(11) 0.0123(11) -0.0081(11)
C13 0.0332(12) 0.0349(11) 0.0385(12) -0.0017(9) 0.0053(9) -0.0037(9)
C14 0.0373(12) 0.0313(11) 0.0339(11) 0.0029(9) 0.0009(9) 0.0005(9)
C15 0.0407(13) 0.0387(12) 0.0418(12) 0.0006(10) 0.0085(11) -0.0066(10)
C16 0.0442(13) 0.0390(12) 0.0353(11) 0.0045(9) 0.0114(10) 0.0018(10)
C17 0.0449(13) 0.0335(11) 0.0299(10) 0.0005(9) 0.0016(10) 0.0045(10)
C18 0.0349(12) 0.0315(11) 0.0364(11) 0.0007(9) -0.0006(9) 0.0032(9)
C19 0.0411(14) 0.0402(13) 0.0434(13) -0.0050(10) 0.0012(10) 0.0016(11)
C20 0.0386(16) 0.084(2) 0.124(3) -0.013(2) 0.0116(17) -0.0141(16)
N1 0.0684(15) 0.0459(12) 0.0598(14) -0.0014(11) 0.0104(11) -0.0078(11)
N2 0.0537(13) 0.0354(10) 0.0356(11) -0.0028(9) 0.0090(9) -0.0067(9)
N3 0.0371(10) 0.0319(9) 0.0374(10) -0.0011(8) 0.0041(8) -0.0008(8)
N4 0.0644(16) 0.0572(14) 0.0598(15) -0.0171(12) 0.0307(12) -0.0142(13)
O1 0.1129(17) 0.0712(13) 0.0392(10) 0.0112(9) -0.0170(10) -0.0356(12)
O2 0.0527(12) 0.0430(11) 0.1244(18) -0.0249(11) 0.0091(11) -0.0069(9)
O3 0.0375(10) 0.0512(10) 0.0868(13) -0.0074(9) 0.0105(9) -0.0025(8)
F1 0.0573(10) 0.1183(15) 0.0832(12) 0.0016(11) 0.0194(9) -0.0196(10)
F2 0.0915(13) 0.0774(12) 0.0711(11) 0.0082(9) 0.0017(9) 0.0270(10)
F3 0.0703(11) 0.1064(13) 0.0439(9) 0.0099(8) -0.0058(8) -0.0050(9)
Cl1 0.0811(5) 0.0493(4) 0.0414(3) -0.0104(3) 0.0123(3) -0.0044(3)

loop_
_atom_type_symbol
_atom_type_description
_atom_type_scat_dispersion_real
_atom_type_scat_dispersion_imag
_atom_type_scat_source
C C 0.0033 0.0016 'International Tables Vol C Tables 4.2.6.8 and 6.1.1.4'
H H 0.0000 0.0000 'International Tables Vol C Tables 4.2.6.8 and 6.1.1.4'
N N 0.0061 0.0033 'International Tables Vol C Tables 4.2.6.8 and 6.1.1.4'
O O 0.0106 0.0060 'International Tables Vol C Tables 4.2.6.8 and 6.1.1.4'
F F 0.0171 0.0103 'International Tables Vol C Tables 4.2.6.8 and 6.1.1.4'
Cl Cl 0.1484 0.1585 'International Tables Vol C Tables 4.2.6.8 and 6.1.1.4'

loop_
_geom_angle_atom_site_label_1
_geom_angle_atom_site_label_2
_geom_angle_atom_site_label_3
_geom_angle
_geom_angle_site_symmetry_1
_geom_angle_site_symmetry_3
_geom_angle_publ_flag
F3 C1 F2 107.4(2) . . ?
F3 C1 F1 105.4(2) . . ?
F2 C1 F1 106.0(2) . . ?
F3 C1 C2 114.4(2) . . ?
F2 C1 C2 112.6(2) . . ?
F1 C1 C2 110.5(2) . . ?
C3 C2 C6 117.4(2) . . ?
C3 C2 C1 119.0(2) . . ?
C6 C2 C1 123.4(2) . . ?
C4 C3 C2 119.8(2) . . ?
C4 C3 H3 120.1 . . ?
C2 C3 H3 120.1 . . ?
C3 C4 C5 118.8(3) . . ?
C3 C4 H4 120.6 . . ?
C5 C4 H4 120.6 . . ?
N1 C5 C4 122.9(3) . . ?
N1 C5 H5 118.5 . . ?
C4 C5 H5 118.5 . . ?
N1 C6 C2 122.5(2) . . ?
N1 C6 C7 114.5(2) . . ?
C2 C6 C7 123.0(2) . . ?
O1 C7 N2 125.0(2) . . ?
O1 C7 C6 121.3(2) . . ?
N2 C7 C6 113.7(2) . . ?
C9 C8 C13 119.3(2) . . ?
C9 C8 N2 121.8(2) . . ?
C13 C8 N2 118.93(19) . . ?
C10 C9 C8 120.7(2) . . ?
C10 C9 H9 119.6 . . ?
C8 C9 H9 119.6 . . ?
C11 C10 C9 120.4(2) . . ?
C11 C10 H10 119.8 . . ?
C9 C10 H10 119.8 . . ?
C10 C11 C12 119.5(2) . . ?
C10 C11 H11 120.3 . . ?
C12 C11 H11 120.3 . . ?
C11 C12 C13 122.0(2) . . ?
C11 C12 H12 119.0 . . ?
C13 C12 H12 119.0 . . ?
C12 C13 C8 117.94(19) . . ?
C12 C13 C14 119.00(19) . . ?
C8 C13 C14 123.01(18) . . ?
N3 C14 C15 122.00(19) . . ?
N3 C14 C13 117.67(18) . . ?
C15 C14 C13 120.31(19) . . ?
C14 C15 C16 121.3(2) . . ?
C14 C15 H15 119.3 . . ?
C16 C15 H15 119.3 . . ?
N4 C16 C15 121.3(2) . . ?
N4 C16 C17 122.6(2) . . ?
C15 C16 C17 116.00(19) . . ?
C18 C17 C16 119.41(19) . . ?
C18 C17 Cl1 122.60(17) . . ?
C16 C17 Cl1 117.99(16) . . ?
N3 C18 C17 123.65(19) . . ?
N3 C18 C19 114.26(18) . . ?
C17 C18 C19 122.04(19) . . ?
O2 C19 O3 123.5(2) . . ?
O2 C19 C18 124.8(2) . . ?
O3 C19 C18 111.69(19) . . ?
O3 C20 H20A 109.5 . . ?
O3 C20 H20B 109.5 . . ?
H20A C20 H20B 109.5 . . ?
O3 C20 H20C 109.5 . . ?
H20A C20 H20C 109.5 . . ?
H20B C20 H20C 109.5 . . ?
C5 N1 C6 118.2(2) . . ?
C7 N2 C8 128.7(2) . . ?
C7 N2 H1 115.8(16) . . ?
C8 N2 H1 115.5(16) . . ?
C18 N3 C14 117.62(18) . . ?
C16 N4 H2 117.9(19) . . ?
C16 N4 H7 122.0(18) . . ?
H2 N4 H7 120(3) . . ?
C19 O3 C20 116.2(2) . . ?

loop_
_geom_bond_atom_site_label_1
_geom_bond_atom_site_label_2
_geom_bond_distance
_geom_bond_site_symmetry_2
_geom_bond_publ_flag
C1 F3 1.319(3) . ?
C1 F2 1.331(3) . ?
C1 F1 1.346(3) . ?
C1 C2 1.500(4) . ?
C2 C3 1.387(3) . ?
C2 C6 1.396(3) . ?
C3 C4 1.365(4) . ?
C3 H3 0.9300 . ?
C4 C5 1.372(4) . ?
C4 H4 0.9300 . ?
C5 N1 1.332(3) . ?
C5 H5 0.9300 . ?
C6 N1 1.334(3) . ?
C6 C7 1.512(3) . ?
C7 O1 1.215(3) . ?
C7 N2 1.339(3) . ?
C8 C9 1.391(3) . ?
C8 C13 1.406(3) . ?
C8 N2 1.407(3) . ?
C9 C10 1.374(3) . ?
C9 H9 0.9300 . ?
C10 C11 1.367(4) . ?
C10 H10 0.9300 . ?
C11 C12 1.371(3) . ?
C11 H11 0.9300 . ?
C12 C13 1.391(3) . ?
C12 H12 0.9300 . ?
C13 C14 1.487(3) . ?
C14 N3 1.348(3) . ?
C14 C15 1.376(3) . ?
C15 C16 1.394(3) . ?
C15 H15 0.9300 . ?
C16 N4 1.340(3) . ?
C16 C17 1.408(3) . ?
C17 C18 1.380(3) . ?
C17 Cl1 1.728(2) . ?
C18 N3 1.338(3) . ?
C18 C19 1.498(3) . ?
C19 O2 1.188(3) . ?
C19 O3 1.317(3) . ?
C20 O3 1.441(3) . ?
C20 H20A 0.9600 . ?
C20 H20B 0.9600 . ?
C20 H20C 0.9600 . ?
N2 H1 0.86(2) . ?
N4 H2 0.87(3) . ?
N4 H7 0.87(3) . ?

loop_
_geom_torsion_atom_site_label_1
_geom_torsion_atom_site_label_2
_geom_torsion_atom_site_label_3
_geom_torsion_atom_site_label_4
_geom_torsion
_geom_torsion_site_symmetry_1
_geom_torsion_site_symmetry_2
_geom_torsion_site_symmetry_3
_geom_torsion_site_symmetry_4
_geom_torsion_publ_flag
F3 C1 C2 C3 102.8(3) . . . . ?
F2 C1 C2 C3 -134.2(2) . . . . ?
F1 C1 C2 C3 -15.9(3) . . . . ?
F3 C1 C2 C6 -80.8(3) . . . . ?
F2 C1 C2 C6 42.3(3) . . . . ?
F1 C1 C2 C6 160.6(2) . . . . ?
C6 C2 C3 C4 -1.4(4) . . . . ?
C1 C2 C3 C4 175.3(3) . . . . ?
C2 C3 C4 C5 -3.3(4) . . . . ?
C3 C4 C5 N1 4.3(5) . . . . ?
C3 C2 C6 N1 5.7(4) . . . . ?
C1 C2 C6 N1 -170.8(2) . . . . ?
C3 C2 C6 C7 -171.8(2) . . . . ?
C1 C2 C6 C7 11.7(4) . . . . ?
N1 C6 C7 O1 -146.6(3) . . . . ?
C2 C6 C7 O1 31.1(4) . . . . ?
N1 C6 C7 N2 32.5(3) . . . . ?
C2 C6 C7 N2 -149.8(2) . . . . ?
C13 C8 C9 C10 4.1(4) . . . . ?
N2 C8 C9 C10 -175.9(3) . . . . ?
C8 C9 C10 C11 -0.3(5) . . . . ?
C9 C10 C11 C12 -2.8(5) . . . . ?
C10 C11 C12 C13 2.1(4) . . . . ?
C11 C12 C13 C8 1.7(4) . . . . ?
C11 C12 C13 C14 -175.7(2) . . . . ?
C9 C8 C13 C12 -4.7(3) . . . . ?
N2 C8 C13 C12 175.3(2) . . . . ?
C9 C8 C13 C14 172.6(2) . . . . ?
N2 C8 C13 C14 -7.4(3) . . . . ?
C12 C13 C14 N3 -143.8(2) . . . . ?
C8 C13 C14 N3 38.9(3) . . . . ?
C12 C13 C14 C15 37.9(3) . . . . ?
C8 C13 C14 C15 -139.4(2) . . . . ?
N3 C14 C15 C16 0.4(3) . . . . ?
C13 C14 C15 C16 178.6(2) . . . . ?
C14 C15 C16 N4 -178.7(2) . . . . ?
C14 C15 C16 C17 0.2(3) . . . . ?
N4 C16 C17 C18 177.7(2) . . . . ?
C15 C16 C17 C18 -1.2(3) . . . . ?
N4 C16 C17 Cl1 -2.5(3) . . . . ?
C15 C16 C17 Cl1 178.58(16) . . . . ?
C16 C17 C18 N3 1.7(3) . . . . ?
Cl1 C17 C18 N3 -178.06(16) . . . . ?
C16 C17 C18 C19 -175.3(2) . . . . ?
Cl1 C17 C18 C19 4.9(3) . . . . ?
N3 C18 C19 O2 -133.8(3) . . . . ?
C17 C18 C19 O2 43.4(3) . . . . ?
N3 C18 C19 O3 44.0(3) . . . . ?
C17 C18 C19 O3 -138.7(2) . . . . ?
C4 C5 N1 C6 -0.2(4) . . . . ?
C2 C6 N1 C5 -4.9(4) . . . . ?
C7 C6 N1 C5 172.8(2) . . . . ?
O1 C7 N2 C8 -2.2(4) . . . . ?
C6 C7 N2 C8 178.7(2) . . . . ?
C9 C8 N2 C7 -11.2(4) . . . . ?
C13 C8 N2 C7 168.8(2) . . . . ?
C17 C18 N3 C14 -1.1(3) . . . . ?
C19 C18 N3 C14 176.18(18) . . . . ?
C15 C14 N3 C18 0.0(3) . . . . ?
C13 C14 N3 C18 -178.26(18) . . . . ?
O2 C19 O3 C20 -0.2(4) . . . . ?
C18 C19 O3 C20 -178.1(2) . . . . ?
